data_7012153
loop_
_publ_author_name
'Plieger, Paul G.'
'Parsons, Simon'
'Parkin, Andy'
'Tasker, Peter A.'

_publ_section_title
;
 Transport of metal salts; encapsulation of anions in dinuclear Cu(ii)
 complexes [Cu2L2SO4]SO4 and [Cu2L2BF4](BF4)3, where L =
 2,2???-[1,6-hexanediylbis[(methylimino)methylene]]bis[4-tert-butyl-6-(phenylazomethinyl)phenol]
;
_journal_issue 21
_journal_name_full 'Journal of the Chemical Society, Dalton Transactions'
_journal_page_first 3928
_journal_paper_doi 10.1039/b208062a
_journal_year 2002
_chemical_formula_moiety '[Cu2(C44H60N4O2)2(SO4)](SO4)'
_chemical_formula_sum 'C88 H116 Cu2 N8 O12 S2'
_chemical_formula_weight 1669.09
_chemical_name_systematic
; 
? 
;
_space_group_IT_number 61
_symmetry_cell_setting orthorhombic
_symmetry_space_group_name_Hall '-P 2ac 2ab'
_symmetry_space_group_name_H-M 'P b c a'
_atom_sites_solution_hydrogens geom
_atom_sites_solution_primary direct
_atom_sites_solution_secondary difmap
_audit_creation_method SHELXL-97
_cell_angle_alpha 90.00
_cell_angle_beta 90.00
_cell_angle_gamma 90.00
_cell_formula_units_Z 8
_cell_length_a 16.980(3)
_cell_length_b 25.614(5)
_cell_length_c 48.948(10)
_cell_measurement_reflns_used 8105
_cell_measurement_temperature 150(2)
_cell_measurement_theta_max 26
_cell_measurement_theta_min 3.5
_cell_volume 21289(7)
_computing_structure_refinement 'SHELXL-97 (Sheldrick, 1997)'
_computing_structure_solution 'SHELXS-97 (Sheldrick, 1990)'
_diffrn_ambient_temperature 150(2)
_diffrn_measured_fraction_theta_full 0.935
_diffrn_measured_fraction_theta_max 0.935
_diffrn_measurement_device_type 'Bruker Smart APEX'
_diffrn_measurement_method Omega
_diffrn_radiation_monochromator graphite
_diffrn_radiation_source 'fine-focus sealed tube'
_diffrn_radiation_type MoK\a
_diffrn_radiation_wavelength 0.71073
_diffrn_reflns_av_R_equivalents 0.0735
_diffrn_reflns_av_sigmaI/netI 0.0770
_diffrn_reflns_limit_h_max 20
_diffrn_reflns_limit_h_min -20
_diffrn_reflns_limit_k_max 27
_diffrn_reflns_limit_k_min -31
_diffrn_reflns_limit_l_max 58
_diffrn_reflns_limit_l_min -42
_diffrn_reflns_number 82445
_diffrn_reflns_theta_full 25.62
_diffrn_reflns_theta_max 25.62
_diffrn_reflns_theta_min 3.69
_exptl_absorpt_coefficient_mu 0.491
_exptl_absorpt_correction_T_max 0.862
_exptl_absorpt_correction_T_min 0.426
_exptl_absorpt_correction_type multi-scan
_exptl_absorpt_process_details Sadabs
_exptl_crystal_colour green
_exptl_crystal_density_diffrn 1.042
_exptl_crystal_density_method 'not measured'
_exptl_crystal_description block
_exptl_crystal_F_000 7088
_exptl_crystal_size_max 1.05
_exptl_crystal_size_mid 0.41
_exptl_crystal_size_min 0.41
_refine_diff_density_max 0.997
_refine_diff_density_min -0.606
_refine_diff_density_rms 0.092
_refine_ls_extinction_method none
_refine_ls_goodness_of_fit_ref 1.008
_refine_ls_hydrogen_treatment mixed
_refine_ls_matrix_type full
_refine_ls_number_parameters 1008
_refine_ls_number_reflns 18770
_refine_ls_number_restraints 39
_refine_ls_restrained_S_all 1.013
_refine_ls_R_factor_all 0.1590
_refine_ls_R_factor_gt 0.1024
_refine_ls_shift/su_max 0.037
_refine_ls_shift/su_mean 0.004
_refine_ls_structure_factor_coef Fsqd
_refine_ls_weighting_details 'calc w=1/[\s^2^(Fo^2^)+(0.1932P)^2^+0.0000P] where P=(Fo^2^+2Fc^2^)/3'
_refine_ls_weighting_scheme calc
_refine_ls_wR_factor_gt 0.2916
_refine_ls_wR_factor_ref 0.3198
_reflns_number_gt 9359
_reflns_number_total 18770
_reflns_threshold_expression >2sigma(I)
_cod_data_source_file b208062a.txt
_cod_data_source_block cupp28
_cod_depositor_comments
;
The following automatic conversions were performed:
'_exptl_absorpt_correction_type' value 'Multiscan' changed to 'multi-scan'
according to '/home/saulius/struct/CIF-dictionaries/cif_core.dic'
dictionary named 'cif_core.dic' version 2.4.1 from 2010-06-29.

Automatic conversion script
Id: cif_fix_enum 1527 2010-12-29 10:47:43Z saulius 
;
_cod_original_sg_symbol_H-M Pbca
_cod_database_code 7012153

loop_
_symmetry_equiv_pos_as_xyz
'x, y, z'
'-x+1/2, -y, z+1/2'
'-x, y+1/2, -z+1/2'
'x+1/2, -y+1/2, -z'
'-x, -y, -z'
'x-1/2, y, -z-1/2'
'x, -y-1/2, z-1/2'
'-x-1/2, y-1/2, z'

loop_
_atom_site_label
_atom_site_type_symbol
_atom_site_fract_x
_atom_site_fract_y
_atom_site_fract_z
_atom_site_U_iso_or_equiv
_atom_site_adp_type
_atom_site_occupancy
_atom_site_symmetry_multiplicity
_atom_site_calc_flag
_atom_site_refinement_flags
_atom_site_disorder_assembly
_atom_site_disorder_group
Cu1 Cu 0.43894(5) 0.18424(3) 0.187943(17) 0.0624(3) Uani 1 1 d . . .
O1A O 0.3313(2) 0.20265(16) 0.18334(9) 0.0660(11) Uani 1 1 d . . .
C1A C 0.2978(3) 0.2478(2) 0.18571(11) 0.0540(14) Uani 1 1 d . . .
C2A C 0.3343(3) 0.2923(2) 0.19675(11) 0.0532(14) Uani 1 1 d . . .
C21A C 0.4119(3) 0.2921(2) 0.20746(11) 0.0539(14) Uani 1 1 d . . .
H21D H 0.4295 0.3235 0.2158 0.065 Uiso 1 1 calc R . .
N2A N 0.4621(3) 0.25273(18) 0.20703(9) 0.0487(11) Uani 1 1 d . . .
C22A C 0.5350(4) 0.2614(3) 0.22025(11) 0.0556(15) Uani 1 1 d . . .
C23A C 0.5808(5) 0.3028(3) 0.21435(18) 0.088(2) Uani 1 1 d . . .
H23D H 0.5651 0.3273 0.2008 0.106 Uiso 1 1 calc R . .
C24A C 0.6525(6) 0.3092(5) 0.2286(3) 0.127(4) Uani 1 1 d . . .
H24D H 0.6867 0.3375 0.2246 0.153 Uiso 1 1 calc R . .
C25A C 0.6715(6) 0.2731(6) 0.2485(2) 0.124(4) Uani 1 1 d . . .
H25D H 0.7193 0.2777 0.2583 0.148 Uiso 1 1 calc R . .
C26A C 0.6258(6) 0.2317(5) 0.2548(2) 0.111(3) Uani 1 1 d . . .
H26D H 0.6402 0.2076 0.2686 0.134 Uiso 1 1 calc R . .
C27A C 0.5586(5) 0.2263(4) 0.24039(15) 0.090(2) Uani 1 1 d . . .
H27E H 0.5257 0.1971 0.2442 0.108 Uiso 1 1 calc R . .
C3A C 0.2911(4) 0.3394(3) 0.19808(14) 0.0719(18) Uani 1 1 d . . .
H3AA H 0.3164 0.3691 0.2057 0.086 Uiso 1 1 calc R . .
C4A C 0.2162(4) 0.3449(3) 0.18928(15) 0.0737(19) Uani 1 1 d . . .
C41A C 0.1701(6) 0.3956(4) 0.1923(2) 0.114(3) Uani 1 1 d . . .
C42A C 0.1993(9) 0.4298(4) 0.2141(2) 0.165(6) Uani 1 1 d . . .
H42A H 0.1624 0.4588 0.2167 0.199 Uiso 1 1 calc R . .
H42B H 0.2511 0.4437 0.2089 0.199 Uiso 1 1 calc R . .
H42C H 0.2040 0.4099 0.2311 0.199 Uiso 1 1 calc R . .
C43A C 0.0868(7) 0.3815(5) 0.2039(4) 0.229(9) Uani 1 1 d . . .
H43A H 0.0488 0.4083 0.1984 0.275 Uiso 1 1 calc R . .
H43B H 0.0893 0.3798 0.2239 0.275 Uiso 1 1 calc R . .
H43C H 0.0703 0.3475 0.1967 0.275 Uiso 1 1 calc R . .
C44A C 0.1649(11) 0.4202(7) 0.1654(4) 0.224(7) Uiso 1 1 d . . .
H44J H 0.2180 0.4282 0.1588 0.336 Uiso 1 1 calc R . .
H44K H 0.1343 0.4525 0.1668 0.336 Uiso 1 1 calc R . .
H44L H 0.1390 0.3963 0.1526 0.336 Uiso 1 1 calc R . .
C5A C 0.1796(4) 0.3004(3) 0.17776(14) 0.0721(18) Uani 1 1 d . . .
H5AA H 0.1273 0.3030 0.1710 0.087 Uiso 1 1 calc R . .
C6A C 0.2191(3) 0.2526(3) 0.17618(12) 0.0594(16) Uani 1 1 d . . .
C61A C 0.1807(4) 0.2062(3) 0.16463(14) 0.0694(17) Uani 1 1 d . . .
H61G H 0.1252 0.2147 0.1602 0.083 Uiso 1 1 calc R . .
H61H H 0.1807 0.1780 0.1784 0.083 Uiso 1 1 calc R . .
N6A N 0.2215(3) 0.1875(2) 0.13925(13) 0.0797(17) Uani 1 1 d . A .
H6A H 0.2751 0.1853 0.1429 0.096 Uiso 1 1 calc R . .
C62A C 0.2099(6) 0.2266(4) 0.11698(18) 0.128(4) Uani 1 1 d . . .
H62G H 0.2375 0.2149 0.1005 0.191 Uiso 1 1 calc R . .
H62H H 0.2310 0.2604 0.1228 0.191 Uiso 1 1 calc R . .
H62I H 0.1536 0.2301 0.1130 0.191 Uiso 1 1 calc R . .
C63A C 0.1933(5) 0.1352(4) 0.1319(3) 0.133(4) Uani 1 1 d D . .
H63A H 0.1961 0.1332 0.1118 0.160 Uiso 0.517(19) 1 calc PR A 1
H63B H 0.1366 0.1346 0.1367 0.160 Uiso 0.517(19) 1 calc PR A 1
H63C H 0.1401 0.1398 0.1240 0.160 Uiso 0.483(19) 1 calc PR A 2
H63D H 0.1861 0.1160 0.1493 0.160 Uiso 0.483(19) 1 calc PR A 2
C64A C 0.2266(15) 0.0857(5) 0.1423(4) 0.155(11) Uiso 0.517(19) 1 d PD A 1
H64G H 0.1983 0.0749 0.1590 0.186 Uiso 0.517(19) 1 calc PR A 1
H64H H 0.2828 0.0907 0.1470 0.186 Uiso 0.517(19) 1 calc PR A 1
C64X C 0.2368(8) 0.1000(4) 0.1134(3) 0.076(6) Uiso 0.483(19) 1 d PD A 2
H64I H 0.2941 0.1067 0.1150 0.091 Uiso 0.483(19) 1 calc PR A 2
H64J H 0.2209 0.1068 0.0943 0.091 Uiso 0.483(19) 1 calc PR A 2
C65A C 0.2191(6) 0.0437(3) 0.1208(3) 0.133(4) Uani 1 1 d D . .
H65A H 0.2204 0.0122 0.1325 0.159 Uiso 0.517(19) 1 calc PR A 1
H65B H 0.1629 0.0477 0.1159 0.159 Uiso 0.517(19) 1 calc PR A 1
H65C H 0.2489 0.0317 0.1370 0.159 Uiso 0.483(19) 1 calc PR A 2
H65D H 0.1622 0.0371 0.1233 0.159 Uiso 0.483(19) 1 calc PR A 2
O1C O 0.5047(3) 0.10548(17) 0.05787(11) 0.0777(13) Uani 1 1 d . C .
C1C C 0.5766(4) 0.0871(3) 0.06228(13) 0.0650(17) Uani 1 1 d . . .
C2C C 0.6459(4) 0.1153(3) 0.05583(12) 0.0610(16) Uani 1 1 d . . .
C21C C 0.6456(4) 0.1676(3) 0.04659(12) 0.0597(16) Uani 1 1 d . . .
H21B H 0.6946 0.1814 0.0406 0.072 Uiso 1 1 calc R . .
N2C N 0.5850(3) 0.1989(2) 0.04538(9) 0.0558(12) Uani 1 1 d . C .
C22C C 0.5997(4) 0.2519(2) 0.03656(12) 0.0593(15) Uani 1 1 d . . .
C23C C 0.6670(4) 0.2790(3) 0.04433(14) 0.0720(18) Uani 1 1 d . . .
H23A H 0.7048 0.2629 0.0559 0.086 Uiso 1 1 calc R . .
C24C C 0.6789(5) 0.3291(3) 0.03530(16) 0.084(2) Uani 1 1 d . . .
H24B H 0.7258 0.3473 0.0399 0.101 Uiso 1 1 calc R . .
C25C C 0.6227(5) 0.3526(3) 0.01960(17) 0.086(2) Uani 1 1 d . . .
H25A H 0.6294 0.3879 0.0141 0.103 Uiso 1 1 calc R . .
C26C C 0.5576(5) 0.3260(3) 0.01186(14) 0.079(2) Uani 1 1 d . . .
H26B H 0.5197 0.3425 0.0005 0.095 Uiso 1 1 calc R . .
C27C C 0.5457(4) 0.2760(3) 0.02003(13) 0.0679(17) Uani 1 1 d . . .
H27B H 0.4999 0.2577 0.0143 0.081 Uiso 1 1 calc R . .
C3C C 0.7190(4) 0.0915(3) 0.05968(13) 0.0646(17) Uani 1 1 d . . .
H3CA H 0.7650 0.1104 0.0547 0.078 Uiso 1 1 calc R . .
C4C C 0.7283(4) 0.0421(3) 0.07032(15) 0.0729(18) Uani 1 1 d . . .
C41C C 0.8075(4) 0.0169(3) 0.07640(19) 0.090(2) Uani 1 1 d . . .
C42C C 0.8744(6) 0.0479(5) 0.0667(4) 0.210(8) Uani 1 1 d . . .
H42D H 0.8708 0.0522 0.0469 0.315 Uiso 1 1 calc R . .
H42E H 0.9236 0.0299 0.0713 0.315 Uiso 1 1 calc R . .
H42F H 0.8736 0.0822 0.0755 0.315 Uiso 1 1 calc R . .
C43C C 0.8239(9) 0.0157(8) 0.1071(3) 0.240(10) Uani 1 1 d . . .
H43D H 0.8753 -0.0005 0.1104 0.359 Uiso 1 1 calc R . .
H43E H 0.7828 -0.0046 0.1163 0.359 Uiso 1 1 calc R . .
H43F H 0.8241 0.0514 0.1143 0.359 Uiso 1 1 calc R . .
C44C C 0.8086(6) -0.0386(4) 0.0669(3) 0.138(4) Uani 1 1 d . . .
H44A H 0.8600 -0.0542 0.0710 0.207 Uiso 1 1 calc R . .
H44B H 0.7994 -0.0397 0.0471 0.207 Uiso 1 1 calc R . .
H44C H 0.7672 -0.0583 0.0762 0.207 Uiso 1 1 calc R . .
C5C C 0.6585(4) 0.0157(3) 0.07748(14) 0.0720(18) Uani 1 1 d . . .
H5CA H 0.6624 -0.0180 0.0855 0.086 Uiso 1 1 calc R . .
C6C C 0.5845(4) 0.0369(2) 0.07319(13) 0.0603(15) Uani 1 1 d . . .
C61C C 0.5112(4) 0.0092(3) 0.08155(14) 0.0703(18) Uani 1 1 d . . .
H61C H 0.5243 -0.0268 0.0874 0.084 Uiso 1 1 calc R . .
H61D H 0.4747 0.0070 0.0658 0.084 Uiso 1 1 calc R . .
N6C N 0.4717(3) 0.0380(2) 0.10480(11) 0.0659(14) Uani 1 1 d . . .
H6C H 0.4678 0.0730 0.0998 0.079 Uiso 1 1 calc R . .
C62C C 0.5166(5) 0.0357(4) 0.13005(15) 0.092(2) Uani 1 1 d . . .
H62D H 0.5699 0.0490 0.1268 0.139 Uiso 1 1 calc R . .
H62E H 0.5196 -0.0006 0.1363 0.139 Uiso 1 1 calc R . .
H62F H 0.4906 0.0570 0.1440 0.139 Uiso 1 1 calc R . .
C63C C 0.3905(4) 0.0184(3) 0.10962(17) 0.087(2) Uani 1 1 d . A .
H63E H 0.3918 -0.0201 0.1111 0.104 Uiso 1 1 calc R . .
H63F H 0.3708 0.0325 0.1272 0.104 Uiso 1 1 calc R . .
C64C C 0.3390(5) 0.0327(6) 0.0887(2) 0.150(5) Uani 1 1 d . . .
H64C H 0.3544 0.0140 0.0718 0.180 Uiso 1 1 calc R A .
H64D H 0.3451 0.0706 0.0852 0.180 Uiso 1 1 calc R . .
C65C C 0.2502(6) 0.0212(5) 0.0946(3) 0.147(4) Uani 1 1 d . A .
H65C' H 0.2184 0.0350 0.0793 0.176 Uiso 1 1 calc R . .
H65D' H 0.2427 -0.0172 0.0951 0.176 Uiso 1 1 calc R . .
Cu2 Cu 0.47414(5) 0.17602(3) 0.057962(19) 0.0698(3) Uani 1 1 d . . .
O1B O 0.5472(2) 0.16568(17) 0.18802(8) 0.0612(11) Uani 1 1 d . . .
C1B C 0.5768(4) 0.1187(3) 0.18909(12) 0.0592(15) Uani 1 1 d . . .
C2B C 0.5352(4) 0.0736(2) 0.19870(13) 0.0574(15) Uani 1 1 d . . .
C21B C 0.4565(4) 0.0751(2) 0.20822(12) 0.0576(15) Uani 1 1 d . . .
H21C H 0.4359 0.0435 0.2155 0.069 Uiso 1 1 calc R . .
N2B N 0.4092(3) 0.11538(19) 0.20810(9) 0.0555(12) Uani 1 1 d . . .
C22B C 0.3323(4) 0.1073(3) 0.21896(13) 0.0660(18) Uani 1 1 d . . .
C23B C 0.2835(5) 0.0704(3) 0.2089(2) 0.098(3) Uani 1 1 d . . .
H23C H 0.2991 0.0486 0.1941 0.118 Uiso 1 1 calc R . .
C24B C 0.2085(6) 0.0653(4) 0.2211(3) 0.133(4) Uani 1 1 d . . .
H24C H 0.1719 0.0411 0.2137 0.160 Uiso 1 1 calc R . .
C25B C 0.1880(8) 0.0939(5) 0.2429(3) 0.143(5) Uani 1 1 d . . .
H25C H 0.1394 0.0873 0.2519 0.171 Uiso 1 1 calc R . .
C26B C 0.2374(8) 0.1333(6) 0.2524(2) 0.137(4) Uani 1 1 d . . .
H26C H 0.2202 0.1559 0.2666 0.164 Uiso 1 1 calc R . .
C27B C 0.3108(5) 0.1394(4) 0.24128(16) 0.099(3) Uani 1 1 d . . .
H27C H 0.3464 0.1646 0.2484 0.118 Uiso 1 1 calc R . .
C3B C 0.5730(4) 0.0250(3) 0.19933(15) 0.0736(19) Uani 1 1 d . . .
H3BA H 0.5442 -0.0046 0.2055 0.088 Uiso 1 1 calc R . .
C4B C 0.6508(4) 0.0184(3) 0.19135(17) 0.083(2) Uani 1 1 d . B .
C41B C 0.6890(5) -0.0374(3) 0.19392(19) 0.106(3) Uani 1 1 d D . .
C42B C 0.7769(7) -0.0350(7) 0.1923(4) 0.116(6) Uiso 0.558(14) 1 d PD B 1
H42G H 0.7982 -0.0705 0.1909 0.139 Uiso 0.558(14) 1 calc PR B 1
H42H H 0.7977 -0.0181 0.2087 0.139 Uiso 0.558(14) 1 calc PR B 1
H42I H 0.7924 -0.0149 0.1761 0.139 Uiso 0.558(14) 1 calc PR B 1
C43B C 0.6530(10) -0.0744(7) 0.1729(3) 0.119(7) Uiso 0.558(14) 1 d PD B 1
H43G H 0.6802 -0.1081 0.1737 0.143 Uiso 0.558(14) 1 calc PR B 1
H43H H 0.6589 -0.0594 0.1546 0.143 Uiso 0.558(14) 1 calc PR B 1
H43I H 0.5970 -0.0794 0.1769 0.143 Uiso 0.558(14) 1 calc PR B 1
C44B C 0.6619(9) -0.0642(6) 0.2214(3) 0.097(5) Uiso 0.558(14) 1 d PD B 1
H44D H 0.6045 -0.0686 0.2212 0.117 Uiso 0.558(14) 1 calc PR B 1
H44E H 0.6770 -0.0422 0.2369 0.117 Uiso 0.558(14) 1 calc PR B 1
H44F H 0.6872 -0.0984 0.2231 0.117 Uiso 0.558(14) 1 calc PR B 1
C42' C 0.6304(14) -0.0786(10) 0.2010(6) 0.164(12) Uiso 0.442(14) 1 d PD B 2
H42J H 0.6533 -0.1131 0.1975 0.197 Uiso 0.442(14) 1 calc PR B 2
H42K H 0.5831 -0.0742 0.1898 0.197 Uiso 0.442(14) 1 calc PR B 2
H42L H 0.6163 -0.0757 0.2204 0.197 Uiso 0.442(14) 1 calc PR B 2
C43' C 0.7574(11) -0.0276(9) 0.2135(4) 0.120(8) Uiso 0.442(14) 1 d PD B 2
H43J H 0.7368 -0.0212 0.2319 0.144 Uiso 0.442(14) 1 calc PR B 2
H43K H 0.7874 0.0029 0.2074 0.144 Uiso 0.442(14) 1 calc PR B 2
H43L H 0.7919 -0.0583 0.2138 0.144 Uiso 0.442(14) 1 calc PR B 2
C44' C 0.7229(17) -0.0454(12) 0.1650(4) 0.172(13) Uiso 0.442(14) 1 d PD B 2
H44G H 0.7463 -0.0802 0.1636 0.207 Uiso 0.442(14) 1 calc PR B 2
H44H H 0.7633 -0.0189 0.1614 0.207 Uiso 0.442(14) 1 calc PR B 2
H44I H 0.6805 -0.0420 0.1515 0.207 Uiso 0.442(14) 1 calc PR B 2
C5B C 0.6913(4) 0.0617(3) 0.18262(15) 0.076(2) Uani 1 1 d . . .
H5BA H 0.7448 0.0582 0.1772 0.092 Uiso 1 1 calc R B .
C6B C 0.6562(4) 0.1104(3) 0.18154(13) 0.0643(17) Uani 1 1 d . B .
C61B C 0.7025(4) 0.1587(3) 0.17349(16) 0.077(2) Uani 1 1 d . . .
H61E H 0.6942 0.1863 0.1873 0.092 Uiso 1 1 calc R B .
H61F H 0.7593 0.1502 0.1731 0.092 Uiso 1 1 calc R . .
N6B N 0.6776(3) 0.1787(2) 0.14603(12) 0.0738(15) Uani 1 1 d . B .
H6B H 0.6230 0.1813 0.1462 0.089 Uiso 1 1 calc R . .
C62B C 0.6991(6) 0.1439(4) 0.12321(19) 0.124(4) Uani 1 1 d . . .
H62J H 0.6777 0.1090 0.1265 0.185 Uiso 1 1 calc R B .
H62K H 0.7566 0.1419 0.1218 0.185 Uiso 1 1 calc R . .
H62L H 0.6774 0.1578 0.1061 0.185 Uiso 1 1 calc R . .
C63B C 0.7095(5) 0.2320(4) 0.1414(2) 0.104(3) Uani 1 1 d D . .
H63H H 0.7654 0.2329 0.1471 0.125 Uiso 1 1 calc R B .
H63I H 0.7072 0.2401 0.1216 0.125 Uiso 1 1 calc R . .
C64B C 0.6665(8) 0.2714(4) 0.1563(2) 0.161(5) Uani 1 1 d D B .
H64E H 0.6763 0.2664 0.1760 0.193 Uiso 1 1 calc R . .
H64F H 0.6095 0.2659 0.1531 0.193 Uiso 1 1 calc R . .
C65B C 0.6862(11) 0.3263(5) 0.1490(2) 0.221(9) Uani 1 1 d D . .
H65E H 0.6496 0.3500 0.1587 0.265 Uiso 1 1 calc R B .
H65F H 0.7402 0.3341 0.1555 0.265 Uiso 1 1 calc R . .
O1D O 0.4423(3) 0.24478(17) 0.06456(8) 0.0650(11) Uani 1 1 d . C .
C1D C 0.3737(4) 0.2666(2) 0.06042(11) 0.0571(15) Uani 1 1 d . . .
C2D C 0.3097(4) 0.2424(2) 0.04718(12) 0.0598(15) Uani 1 1 d . C .
C21D C 0.3148(4) 0.1918(2) 0.03440(11) 0.0564(15) Uani 1 1 d . . .
H21A H 0.2703 0.1807 0.0241 0.068 Uiso 1 1 calc R C .
N2D N 0.3743(3) 0.1597(2) 0.03551(9) 0.0570(12) Uani 1 1 d . C .
C22D C 0.3662(4) 0.1116(2) 0.02112(12) 0.0548(14) Uani 1 1 d . . .
C23D C 0.3006(4) 0.0810(3) 0.02398(14) 0.0711(18) Uani 1 1 d . C .
H23B H 0.2583 0.0920 0.0353 0.085 Uiso 1 1 calc R . .
C24D C 0.2964(5) 0.0334(3) 0.00999(17) 0.087(2) Uani 1 1 d . . .
H24A H 0.2512 0.0120 0.0122 0.105 Uiso 1 1 calc R C .
C25D C 0.3548(6) 0.0174(3) -0.00642(16) 0.094(3) Uani 1 1 d . C .
H25B H 0.3506 -0.0145 -0.0162 0.113 Uiso 1 1 calc R . .
C26D C 0.4221(6) 0.0486(3) -0.00878(16) 0.089(2) Uani 1 1 d . . .
H26A H 0.4647 0.0376 -0.0200 0.107 Uiso 1 1 calc R C .
C27D C 0.4263(4) 0.0943(3) 0.00489(14) 0.076(2) Uani 1 1 d . C .
H27A H 0.4724 0.1150 0.0032 0.091 Uiso 1 1 calc R . .
C3D C 0.2388(4) 0.2698(3) 0.04362(13) 0.0662(17) Uani 1 1 d . . .
H3DA H 0.1973 0.2532 0.0340 0.079 Uiso 1 1 calc R C .
C4D C 0.2264(4) 0.3194(3) 0.05330(13) 0.0673(17) Uani 1 1 d . C .
C41D C 0.1466(5) 0.3494(3) 0.05032(15) 0.081(2) Uani 1 1 d . . .
C42D C 0.0819(5) 0.3144(3) 0.03966(19) 0.100(3) Uani 1 1 d . C .
H42M H 0.0964 0.3013 0.0215 0.150 Uiso 1 1 calc R . .
H42N H 0.0327 0.3342 0.0384 0.150 Uiso 1 1 calc R . .
H42O H 0.0746 0.2849 0.0522 0.150 Uiso 1 1 calc R . .
C43D C 0.1598(6) 0.3963(4) 0.0321(2) 0.126(4) Uani 1 1 d . C .
H43M H 0.1761 0.3846 0.0139 0.189 Uiso 1 1 calc R . .
H43N H 0.2010 0.4185 0.0400 0.189 Uiso 1 1 calc R . .
H43O H 0.1108 0.4163 0.0306 0.189 Uiso 1 1 calc R . .
C44D C 0.1209(5) 0.3678(4) 0.0787(2) 0.117(3) Uani 1 1 d . C .
H44M H 0.1138 0.3375 0.0906 0.176 Uiso 1 1 calc R . .
H44N H 0.0711 0.3869 0.0772 0.176 Uiso 1 1 calc R . .
H44O H 0.1614 0.3908 0.0863 0.176 Uiso 1 1 calc R . .
C5D C 0.2902(4) 0.3434(3) 0.06606(13) 0.0695(18) Uani 1 1 d . . .
H5DA H 0.2845 0.3782 0.0725 0.083 Uiso 1 1 calc R C .
C6D C 0.3612(4) 0.3183(2) 0.06961(13) 0.0640(17) Uani 1 1 d . C .
C61D C 0.4312(4) 0.3456(3) 0.08212(14) 0.077(2) Uani 1 1 d . . .
H61A H 0.4778 0.3402 0.0703 0.092 Uiso 1 1 calc R C .
H61B H 0.4206 0.3835 0.0830 0.092 Uiso 1 1 calc R . .
N6D N 0.4489(4) 0.3261(2) 0.11008(12) 0.0768(16) Uani 1 1 d . C .
H6D H 0.4518 0.2899 0.1094 0.092 Uiso 1 1 calc R . .
C62D C 0.3829(6) 0.3412(5) 0.12944(16) 0.132(4) Uani 1 1 d . . .
H62A H 0.3327 0.3281 0.1223 0.198 Uiso 1 1 calc R C .
H62B H 0.3804 0.3794 0.1310 0.198 Uiso 1 1 calc R . .
H62C H 0.3928 0.3261 0.1475 0.198 Uiso 1 1 calc R . .
C63D C 0.5265(5) 0.3467(4) 0.1205(2) 0.115(3) Uani 1 1 d . . .
H63J H 0.5271 0.3852 0.1186 0.138 Uiso 1 1 calc R C .
H63K H 0.5313 0.3383 0.1402 0.138 Uiso 1 1 calc R . .
C64D C 0.5940(8) 0.3252(5) 0.1061(3) 0.155(5) Uani 1 1 d . B .
H64A H 0.5943 0.3394 0.0873 0.186 Uiso 1 1 calc R . .
H64B H 0.5869 0.2869 0.1046 0.186 Uiso 1 1 calc R . .
C65D C 0.6817(7) 0.3368(5) 0.1202(2) 0.147(5) Uani 1 1 d D B .
H65J H 0.7216 0.3151 0.1107 0.177 Uiso 1 1 calc R . .
H65K H 0.6955 0.3738 0.1170 0.177 Uiso 1 1 calc R . .
S1 S 0.44893(9) 0.18002(6) 0.12423(3) 0.0563(4) Uani 1 1 d . . .
O1S O 0.4291(3) 0.14839(18) 0.14803(9) 0.0765(13) Uani 1 1 d . C .
O2S O 0.4661(7) 0.1474(4) 0.09998(19) 0.073(3) Uiso 0.488(10) 1 d P C 1
O3S O 0.3681(7) 0.2041(5) 0.1175(2) 0.095(4) Uiso 0.488(10) 1 d P C 1
O4S O 0.5086(6) 0.2176(4) 0.1288(2) 0.080(3) Uiso 0.488(10) 1 d P C 1
O2S' O 0.4178(5) 0.1584(3) 0.09980(16) 0.058(3) Uiso 0.512(10) 1 d P C 2
O3S' O 0.4194(6) 0.2338(4) 0.1274(2) 0.091(4) Uiso 0.512(10) 1 d P C 2
O4S' O 0.5360(7) 0.1819(5) 0.1236(2) 0.102(4) Uiso 0.512(10) 1 d P C 2
S2 S -0.04509(18) 0.1680(3) 0.12354(6) 0.1630(18) Uani 1 1 d . . .
O5S O -0.1044(6) 0.1633(7) 0.1431(2) 0.283(7) Uani 1 1 d . . .
O6S O 0.0100(5) 0.2071(5) 0.1301(2) 0.213(5) Uani 1 1 d . . .
O7S O -0.0744(7) 0.1798(5) 0.0978(2) 0.239(6) Uani 1 1 d . . .
O8S O -0.0065(6) 0.1166(5) 0.12346(17) 0.170(4) Uani 1 1 d . . .

loop_
_atom_site_aniso_label
_atom_site_aniso_U_11
_atom_site_aniso_U_22
_atom_site_aniso_U_33
_atom_site_aniso_U_23
_atom_site_aniso_U_13
_atom_site_aniso_U_12
Cu1 0.0598(5) 0.0462(5) 0.0813(6) -0.0068(4) -0.0098(4) 0.0010(3)
O1A 0.057(2) 0.048(3) 0.094(3) -0.008(2) -0.014(2) 0.001(2)
C1A 0.062(4) 0.050(4) 0.050(3) -0.002(3) 0.005(3) -0.004(3)
C2A 0.062(4) 0.051(4) 0.046(3) 0.003(3) 0.007(3) 0.010(3)
C21A 0.061(4) 0.050(4) 0.050(3) -0.008(3) -0.002(3) -0.002(3)
N2A 0.053(3) 0.049(3) 0.043(3) -0.003(2) -0.003(2) -0.001(2)
C22A 0.063(4) 0.060(4) 0.044(3) -0.014(3) -0.004(3) 0.012(3)
C23A 0.086(5) 0.076(5) 0.103(6) -0.018(4) -0.012(5) -0.005(4)
C24A 0.092(7) 0.132(9) 0.157(10) -0.041(8) -0.017(7) -0.040(6)
C25A 0.089(7) 0.174(12) 0.108(8) -0.046(8) -0.047(6) 0.032(7)
C26A 0.105(7) 0.128(9) 0.101(7) -0.030(6) -0.036(6) 0.010(6)
C27A 0.086(5) 0.120(7) 0.064(5) -0.005(4) -0.013(4) 0.013(5)
C3A 0.082(5) 0.060(4) 0.073(4) -0.010(3) -0.003(4) 0.000(4)
C4A 0.073(5) 0.062(5) 0.086(5) 0.002(4) -0.006(4) 0.021(4)
C41A 0.120(8) 0.086(6) 0.136(8) -0.010(6) -0.030(6) 0.049(6)
C42A 0.269(16) 0.090(7) 0.137(9) -0.036(7) -0.028(10) 0.089(9)
C43A 0.122(10) 0.140(12) 0.43(3) -0.095(14) 0.047(13) 0.043(9)
C5A 0.070(4) 0.082(5) 0.064(4) -0.004(4) -0.005(3) 0.014(4)
C6A 0.055(3) 0.076(5) 0.047(3) 0.011(3) 0.006(3) 0.001(3)
C61A 0.061(4) 0.077(5) 0.070(4) -0.001(4) 0.000(3) -0.003(3)
N6A 0.059(3) 0.088(4) 0.092(4) -0.024(4) 0.002(3) -0.012(3)
C62A 0.165(10) 0.138(9) 0.080(6) -0.011(6) 0.017(6) -0.064(7)
C63A 0.083(6) 0.107(8) 0.210(11) -0.069(8) -0.018(7) -0.024(5)
C65A 0.092(6) 0.070(6) 0.236(14) -0.032(7) -0.026(8) -0.021(5)
O1C 0.059(3) 0.055(3) 0.119(4) 0.009(3) 0.007(3) -0.003(2)
C1C 0.066(4) 0.063(4) 0.066(4) -0.006(3) 0.009(3) -0.006(3)
C2C 0.071(4) 0.057(4) 0.055(4) -0.006(3) 0.007(3) -0.005(3)
C21C 0.060(4) 0.068(4) 0.051(4) -0.006(3) 0.009(3) -0.012(3)
N2C 0.061(3) 0.057(3) 0.049(3) -0.006(2) 0.003(2) -0.005(3)
C22C 0.069(4) 0.061(4) 0.048(3) -0.006(3) 0.004(3) -0.007(3)
C23C 0.077(4) 0.076(5) 0.062(4) -0.007(3) -0.001(3) -0.014(4)
C24C 0.110(6) 0.062(5) 0.081(5) -0.001(4) -0.006(5) -0.024(4)
C25C 0.114(6) 0.057(5) 0.087(5) 0.014(4) 0.004(5) -0.008(4)
C26C 0.102(6) 0.075(5) 0.061(4) 0.007(4) 0.001(4) 0.001(4)
C27C 0.081(4) 0.068(5) 0.055(4) 0.002(3) -0.004(3) -0.002(4)
C3C 0.059(4) 0.061(4) 0.074(4) -0.009(3) 0.013(3) -0.004(3)
C4C 0.063(4) 0.079(5) 0.077(5) -0.015(4) 0.005(3) 0.002(4)
C41C 0.078(5) 0.073(5) 0.118(7) -0.012(5) -0.002(5) 0.017(4)
C42C 0.080(7) 0.127(10) 0.42(3) 0.086(13) -0.011(11) -0.002(7)
C43C 0.189(14) 0.36(2) 0.168(13) -0.108(15) -0.092(11) 0.144(15)
C44C 0.102(7) 0.096(7) 0.217(12) -0.033(7) -0.028(7) 0.029(6)
C5C 0.075(5) 0.059(4) 0.082(5) -0.010(3) 0.002(4) 0.006(4)
C6C 0.065(4) 0.045(4) 0.071(4) -0.006(3) 0.006(3) 0.001(3)
C61C 0.081(4) 0.053(4) 0.076(4) -0.014(3) 0.008(4) -0.010(3)
N6C 0.069(3) 0.058(3) 0.071(4) -0.004(3) 0.014(3) -0.012(3)
C62C 0.091(5) 0.118(7) 0.068(5) 0.006(4) 0.002(4) -0.013(5)
C63C 0.072(5) 0.090(6) 0.098(6) 0.010(4) 0.006(4) -0.010(4)
C64C 0.085(6) 0.245(14) 0.119(8) 0.039(9) -0.011(6) -0.047(8)
C65C 0.105(8) 0.156(11) 0.180(12) 0.021(9) -0.039(8) -0.035(7)
Cu2 0.0608(5) 0.0594(5) 0.0892(6) 0.0038(4) 0.0051(4) -0.0032(4)
O1B 0.060(2) 0.056(3) 0.068(3) -0.009(2) -0.009(2) -0.003(2)
C1B 0.062(4) 0.054(4) 0.061(4) -0.010(3) -0.009(3) 0.005(3)
C2B 0.057(4) 0.051(4) 0.064(4) -0.005(3) -0.004(3) 0.005(3)
C21B 0.076(4) 0.039(3) 0.057(4) 0.004(3) -0.002(3) 0.000(3)
N2B 0.062(3) 0.055(3) 0.049(3) -0.002(2) 0.005(2) 0.002(2)
C22B 0.074(4) 0.068(5) 0.056(4) 0.022(3) 0.016(3) 0.015(4)
C23B 0.072(5) 0.086(6) 0.136(8) 0.010(5) 0.031(5) -0.003(4)
C24B 0.079(6) 0.113(8) 0.208(12) 0.022(8) 0.037(7) -0.010(5)
C25B 0.137(10) 0.123(10) 0.168(11) 0.071(9) 0.096(9) 0.056(8)
C26B 0.154(11) 0.159(12) 0.097(7) 0.026(8) 0.069(7) 0.033(9)
C27B 0.104(6) 0.122(7) 0.070(5) 0.005(5) 0.021(5) 0.026(5)
C3B 0.072(4) 0.050(4) 0.099(5) 0.002(3) -0.009(4) 0.006(3)
C4B 0.066(4) 0.070(5) 0.112(6) -0.021(4) -0.016(4) 0.012(4)
C41B 0.079(5) 0.094(6) 0.145(8) -0.020(6) -0.011(5) 0.035(5)
C5B 0.062(4) 0.072(5) 0.096(5) -0.020(4) -0.008(4) 0.002(4)
C6B 0.058(4) 0.065(4) 0.070(4) -0.004(3) -0.011(3) 0.000(3)
C61B 0.054(4) 0.089(5) 0.088(5) -0.007(4) -0.012(4) -0.012(4)
N6B 0.062(3) 0.079(4) 0.080(4) -0.013(3) 0.011(3) -0.006(3)
C62B 0.150(9) 0.116(8) 0.105(7) -0.053(6) 0.027(6) -0.013(7)
C63B 0.075(5) 0.112(7) 0.126(8) -0.020(6) 0.016(5) -0.026(5)
C64B 0.207(13) 0.158(11) 0.118(9) -0.021(8) 0.012(9) -0.078(11)
C65B 0.35(2) 0.173(13) 0.141(11) -0.028(10) 0.062(13) -0.171(14)
O1D 0.063(3) 0.071(3) 0.061(3) -0.003(2) 0.003(2) -0.006(2)
C1D 0.072(4) 0.054(4) 0.045(3) 0.002(3) 0.009(3) -0.010(3)
C2D 0.070(4) 0.057(4) 0.052(4) -0.001(3) 0.009(3) 0.002(3)
C21D 0.068(4) 0.058(4) 0.043(3) 0.002(3) -0.002(3) -0.001(3)
N2D 0.063(3) 0.057(3) 0.051(3) 0.000(2) 0.002(2) 0.004(3)
C22D 0.067(4) 0.048(4) 0.050(3) 0.002(3) 0.001(3) 0.004(3)
C23D 0.067(4) 0.066(5) 0.080(5) 0.002(4) -0.003(4) 0.005(3)
C24D 0.101(6) 0.056(5) 0.105(6) -0.002(4) -0.015(5) -0.008(4)
C25D 0.150(8) 0.059(5) 0.073(5) -0.012(4) -0.013(5) 0.031(5)
C26D 0.120(7) 0.065(5) 0.084(5) -0.012(4) 0.030(5) 0.005(5)
C27D 0.087(5) 0.067(5) 0.074(5) -0.008(4) 0.025(4) -0.003(4)
C3D 0.080(4) 0.062(4) 0.056(4) -0.006(3) -0.002(3) 0.004(3)
C4D 0.085(5) 0.059(4) 0.058(4) -0.002(3) -0.003(3) 0.007(4)
C41D 0.104(6) 0.065(5) 0.075(5) -0.011(4) -0.008(4) 0.029(4)
C42D 0.087(5) 0.096(6) 0.116(7) -0.014(5) -0.030(5) 0.019(5)
C43D 0.149(9) 0.094(7) 0.135(8) 0.041(6) -0.010(7) 0.040(6)
C44D 0.097(6) 0.128(8) 0.127(8) -0.047(6) -0.007(6) 0.036(6)
C5D 0.099(5) 0.054(4) 0.056(4) -0.003(3) 0.007(4) 0.003(4)
C6D 0.088(5) 0.052(4) 0.051(4) -0.007(3) 0.008(3) -0.013(4)
C61D 0.095(5) 0.070(5) 0.065(4) -0.003(4) 0.014(4) -0.011(4)
N6D 0.098(4) 0.063(4) 0.069(4) -0.009(3) 0.001(3) -0.021(3)
C62D 0.117(7) 0.221(12) 0.059(5) -0.027(6) 0.025(5) -0.061(8)
C63D 0.097(6) 0.089(7) 0.160(9) -0.044(6) 0.025(6) -0.043(5)
C64D 0.181(12) 0.150(11) 0.135(10) -0.015(8) 0.005(9) -0.041(9)
C65D 0.165(10) 0.139(9) 0.139(10) 0.017(7) -0.015(8) -0.102(8)
S1 0.0636(9) 0.0549(9) 0.0506(9) -0.0064(7) 0.0050(7) -0.0117(7)
O1S 0.094(3) 0.076(3) 0.060(3) -0.002(2) -0.007(2) -0.021(3)
S2 0.0828(18) 0.317(6) 0.089(2) -0.002(3) -0.0155(15) -0.023(3)
O5S 0.121(7) 0.52(2) 0.205(10) 0.014(13) 0.065(7) -0.012(10)
O6S 0.101(6) 0.258(12) 0.280(12) -0.091(10) -0.058(7) 0.033(7)
O7S 0.238(11) 0.346(16) 0.132(7) -0.046(8) -0.081(7) 0.093(10)
O8S 0.148(7) 0.236(11) 0.126(6) 0.041(7) -0.043(5) -0.032(7)

loop_
_atom_type_symbol
_atom_type_description
_atom_type_scat_dispersion_real
_atom_type_scat_dispersion_imag
_atom_type_scat_source
C C 0.0033 0.0016 'International Tables Vol C Tables 4.2.6.8 and 6.1.1.4'
H H 0.0000 0.0000 'International Tables Vol C Tables 4.2.6.8 and 6.1.1.4'
N N 0.0061 0.0033 'International Tables Vol C Tables 4.2.6.8 and 6.1.1.4'
O O 0.0106 0.0060 'International Tables Vol C Tables 4.2.6.8 and 6.1.1.4'
S S 0.1246 0.1234 'International Tables Vol C Tables 4.2.6.8 and 6.1.1.4'
Cu Cu 0.3201 1.2651 'International Tables Vol C Tables 4.2.6.8 and 6.1.1.4'

loop_
_geom_angle_atom_site_label_1
_geom_angle_atom_site_label_2
_geom_angle_atom_site_label_3
_geom_angle
_geom_angle_site_symmetry_1
_geom_angle_site_symmetry_3
_geom_angle_publ_flag
O1B Cu1 O1A 173.30(19) . . ?
O1B Cu1 N2A 91.59(18) . . ?
O1A Cu1 N2A 91.54(18) . . ?
O1B Cu1 N2B 91.25(19) . . ?
O1A Cu1 N2B 91.89(19) . . ?
N2A Cu1 N2B 124.19(18) . . ?
O1B Cu1 O1S 88.31(18) . . ?
O1A Cu1 O1S 85.63(19) . . ?
N2A Cu1 O1S 142.97(18) . . ?
N2B Cu1 O1S 92.83(18) . . ?
C1A O1A Cu1 129.3(4) . . ?
O1A C1A C2A 124.5(5) . . ?
O1A C1A C6A 117.5(5) . . ?
C2A C1A C6A 118.0(6) . . ?
C1A C2A C3A 118.8(6) . . ?
C1A C2A C21A 123.2(5) . . ?
C3A C2A C21A 118.0(6) . . ?
N2A C21A C2A 126.7(5) . . ?
C21A N2A C22A 116.0(5) . . ?
C21A N2A Cu1 122.9(4) . . ?
C22A N2A Cu1 121.1(4) . . ?
C23A C22A C27A 119.7(7) . . ?
C23A C22A N2A 122.0(6) . . ?
C27A C22A N2A 118.3(6) . . ?
C22A C23A C24A 118.9(9) . . ?
C25A C24A C23A 118.2(10) . . ?
C26A C25A C24A 123.4(9) . . ?
C27A C26A C25A 116.8(10) . . ?
C26A C27A C22A 123.0(9) . . ?
C4A C3A C2A 124.3(7) . . ?
C3A C4A C5A 117.2(6) . . ?
C3A C4A C41A 122.8(7) . . ?
C5A C4A C41A 120.0(7) . . ?
C44A C41A C42A 114.7(11) . . ?
C44A C41A C4A 108.0(11) . . ?
C42A C41A C4A 114.0(8) . . ?
C44A C41A C43A 111.8(12) . . ?
C42A C41A C43A 100.4(11) . . ?
C4A C41A C43A 107.6(9) . . ?
C6A C5A C4A 121.1(6) . . ?
C5A C6A C1A 120.7(6) . . ?
C5A C6A C61A 121.1(6) . . ?
C1A C6A C61A 118.3(6) . . ?
C6A C61A N6A 111.8(5) . . ?
C63A N6A C62A 113.0(8) . . ?
C63A N6A C61A 110.0(6) . . ?
C62A N6A C61A 109.2(6) . . ?
N6A C63A C64X 122.9(9) . . ?
N6A C63A C64A 125.1(11) . . ?
C64X C63A C64A 59.7(10) . . ?
C63A C64A C65A 110.0(11) . . ?
C63A C64X C65A 109.6(10) . . ?
C65C C65A C64A 147.0(13) . . ?
C65C C65A C64X 95.3(11) . . ?
C64A C65A C64X 58.1(10) . . ?
C1C O1C Cu2 126.5(4) . . ?
O1C C1C C6C 118.4(6) . . ?
O1C C1C C2C 123.2(6) . . ?
C6C C1C C2C 118.3(6) . . ?
C3C C2C C21C 117.4(6) . . ?
C3C C2C C1C 119.1(6) . . ?
C21C C2C C1C 123.5(6) . . ?
N2C C21C C2C 126.8(6) . . ?
C21C N2C C22C 117.0(5) . . ?
C21C N2C Cu2 122.0(4) . . ?
C22C N2C Cu2 120.9(4) . . ?
C27C C22C C23C 119.1(6) . . ?
C27C C22C N2C 118.9(6) . . ?
C23C C22C N2C 122.0(6) . . ?
C24C C23C C22C 120.0(7) . . ?
C25C C24C C23C 119.4(7) . . ?
C26C C25C C24C 120.4(7) . . ?
C25C C26C C27C 121.1(7) . . ?
C26C C27C C22C 119.9(7) . . ?
C4C C3C C2C 123.6(6) . . ?
C3C C4C C5C 116.1(6) . . ?
C3C C4C C41C 124.4(7) . . ?
C5C C4C C41C 119.3(7) . . ?
C42C C41C C44C 113.8(9) . . ?
C42C C41C C4C 113.2(8) . . ?
C44C C41C C4C 110.7(7) . . ?
C42C C41C C43C 100.8(11) . . ?
C44C C41C C43C 106.5(10) . . ?
C4C C41C C43C 111.3(7) . . ?
C6C C5C C4C 122.4(7) . . ?
C5C C6C C1C 120.4(6) . . ?
C5C C6C C61C 121.9(6) . . ?
C1C C6C C61C 117.6(6) . . ?
C6C C61C N6C 110.1(5) . . ?
C62C N6C C63C 109.7(6) . . ?
C62C N6C C61C 112.8(6) . . ?
C63C N6C C61C 111.4(5) . . ?
C64C C63C N6C 112.1(7) . . ?
C63C C64C C65C 114.7(9) . . ?
C65A C65C C64C 115.2(10) . . ?
O1D Cu2 O1C 170.1(2) . . ?
O1D Cu2 N2D 92.64(19) . . ?
O1C Cu2 N2D 91.7(2) . . ?
O1D Cu2 N2C 92.71(19) . . ?
O1C Cu2 N2C 91.2(2) . . ?
N2D Cu2 N2C 130.36(19) . . ?
O1D Cu2 O2S 97.8(3) . . ?
O1C Cu2 O2S 72.4(3) . . ?
N2D Cu2 O2S 112.4(3) . . ?
N2C Cu2 O2S 115.6(3) . . ?
O1D Cu2 O2S' 84.9(2) . . ?
O1C Cu2 O2S' 85.9(3) . . ?
N2D Cu2 O2S' 95.3(3) . . ?
N2C Cu2 O2S' 134.3(3) . . ?
O2S Cu2 O2S' 22.1(3) . . ?
C1B O1B Cu1 127.1(4) . . ?
O1B C1B C6B 119.7(6) . . ?
O1B C1B C2B 124.5(6) . . ?
C6B C1B C2B 115.7(6) . . ?
C3B C2B C21B 116.6(6) . . ?
C3B C2B C1B 119.9(6) . . ?
C21B C2B C1B 123.5(5) . . ?
N2B C21B C2B 126.8(6) . . ?
C21B N2B C22B 116.5(5) . . ?
C21B N2B Cu1 121.4(4) . . ?
C22B N2B Cu1 121.5(4) . . ?
C23B C22B C27B 122.0(7) . . ?
C23B C22B N2B 121.8(6) . . ?
C27B C22B N2B 116.1(7) . . ?
C22B C23B C24B 117.6(9) . . ?
C25B C24B C23B 121.3(11) . . ?
C24B C25B C26B 120.4(10) . . ?
C27B C26B C25B 119.9(11) . . ?
C26B C27B C22B 118.3(10) . . ?
C4B C3B C2B 122.5(7) . . ?
C5B C4B C3B 117.8(7) . . ?
C5B C4B C41B 123.5(7) . . ?
C3B C4B C41B 118.7(7) . . ?
C42' C41B C42B 135.0(15) . . ?
C42' C41B C43B 56.7(12) . . ?
C42B C41B C43B 112.8(10) . . ?
C42' C41B C43' 118.5(14) . . ?
C42B C41B C43' 43.0(9) . . ?
C43B C41B C43' 146.0(13) . . ?
C42' C41B C44' 111.6(14) . . ?
C42B C41B C44' 65.4(11) . . ?
C43B C41B C44' 56.4(11) . . ?
C43' C41B C44' 108.4(12) . . ?
C42' C41B C4B 112.8(13) . . ?
C42B C41B C4B 111.7(10) . . ?
C43B C41B C4B 110.2(9) . . ?
C43' C41B C4B 102.4(11) . . ?
C44' C41B C4B 101.6(14) . . ?
C42' C41B C44B 45.5(11) . . ?
C42B C41B C44B 110.8(10) . . ?
C43B C41B C44B 100.8(9) . . ?
C43' C41B C44B 76.0(10) . . ?
C44' C41B C44B 146.4(14) . . ?
C4B C41B C44B 110.1(8) . . ?
C4B C5B C6B 121.5(7) . . ?
C5B C6B C1B 122.5(6) . . ?
C5B C6B C61B 121.4(6) . . ?
C1B C6B C61B 116.0(6) . . ?
N6B C61B C6B 111.4(5) . . ?
C62B N6B C63B 110.4(7) . . ?
C62B N6B C61B 113.8(7) . . ?
C63B N6B C61B 110.3(6) . . ?
C64B C63B N6B 112.4(7) . . ?
C63B C64B C65B 115.2(11) . . ?
C65D C65B C64B 113.4(10) . . ?
C1D O1D Cu2 129.2(4) . . ?
O1D C1D C2D 124.8(6) . . ?
O1D C1D C6D 118.9(6) . . ?
C2D C1D C6D 116.3(6) . . ?
C3D C2D C1D 119.8(6) . . ?
C3D C2D C21D 116.6(6) . . ?
C1D C2D C21D 123.3(6) . . ?
N2D C21D C2D 126.5(6) . . ?
C21D N2D C22D 116.7(5) . . ?
C21D N2D Cu2 122.0(4) . . ?
C22D N2D Cu2 121.2(4) . . ?
C27D C22D C23D 118.8(6) . . ?
C27D C22D N2D 119.7(6) . . ?
C23D C22D N2D 121.4(6) . . ?
C22D C23D C24D 119.3(7) . . ?
C25D C24D C23D 121.4(8) . . ?
C24D C25D C26D 118.7(7) . . ?
C27D C26D C25D 119.8(7) . . ?
C26D C27D C22D 122.0(7) . . ?
C4D C3D C2D 123.5(6) . . ?
C3D C4D C5D 116.4(6) . . ?
C3D C4D C41D 123.8(6) . . ?
C5D C4D C41D 119.8(6) . . ?
C42D C41D C43D 112.1(7) . . ?
C42D C41D C44D 106.9(7) . . ?
C43D C41D C44D 109.3(7) . . ?
C42D C41D C4D 111.7(6) . . ?
C43D C41D C4D 108.5(7) . . ?
C44D C41D C4D 108.3(6) . . ?
C6D C5D C4D 122.1(6) . . ?
C5D C6D C1D 121.8(6) . . ?
C5D C6D C61D 121.7(6) . . ?
C1D C6D C61D 116.4(6) . . ?
N6D C61D C6D 112.2(5) . . ?
C61D N6D C63D 111.8(6) . . ?
C61D N6D C62D 109.8(6) . . ?
C63D N6D C62D 110.2(6) . . ?
C64D C63D N6D 113.1(8) . . ?
C63D C64D C65D 115.8(10) . . ?
C65B C65D C64D 114.9(11) . . ?
O4S S1 O2S' 131.6(5) . . ?
O4S S1 O1S 114.7(4) . . ?
O2S' S1 O1S 111.7(4) . . ?
O4S S1 O3S' 65.9(6) . . ?
O2S' S1 O3S' 109.1(6) . . ?
O1S S1 O3S' 110.9(4) . . ?
O4S S1 O4S' 42.8(5) . . ?
O2S' S1 O4S' 111.5(6) . . ?
O1S S1 O4S' 105.4(5) . . ?
O3S' S1 O4S' 108.1(6) . . ?
O4S S1 O2S 111.6(6) . . ?
O2S' S1 O2S 34.7(4) . . ?
O1S S1 O2S 111.9(4) . . ?
O3S' S1 O2S 132.8(6) . . ?
O4S' S1 O2S 78.7(6) . . ?
O4S S1 O3S 113.5(6) . . ?
O2S' S1 O3S 69.1(6) . . ?
O1S S1 O3S 100.9(5) . . ?
O3S' S1 O3S 49.1(5) . . ?
O4S' S1 O3S 150.7(7) . . ?
O2S S1 O3S 103.2(6) . . ?
S1 O1S Cu1 117.9(3) . . ?
S1 O2S Cu2 125.2(6) . . ?
S1 O2S' Cu2 121.2(5) . . ?
O7S S2 O5S 112.6(8) . . ?
O7S S2 O6S 106.9(9) . . ?
O5S S2 O6S 112.5(9) . . ?
O7S S2 O8S 110.7(7) . . ?
O5S S2 O8S 104.2(9) . . ?
O6S S2 O8S 110.0(5) . . ?

loop_
_geom_bond_atom_site_label_1
_geom_bond_atom_site_label_2
_geom_bond_distance
_geom_bond_site_symmetry_2
_geom_bond_publ_flag
Cu1 O1B 1.899(4) . ?
Cu1 O1A 1.901(4) . ?
Cu1 N2A 2.026(5) . ?
Cu1 N2B 2.083(5) . ?
Cu1 O1S 2.165(4) . ?
O1A C1A 1.293(7) . ?
C1A C2A 1.406(8) . ?
C1A C6A 1.421(8) . ?
C2A C3A 1.413(8) . ?
C2A C21A 1.418(8) . ?
C21A N2A 1.321(7) . ?
N2A C22A 1.414(7) . ?
C22A C23A 1.346(10) . ?
C22A C27A 1.393(9) . ?
C23A C24A 1.413(12) . ?
C24A C25A 1.380(15) . ?
C25A C26A 1.350(15) . ?
C26A C27A 1.348(11) . ?
C3A C4A 1.350(9) . ?
C4A C5A 1.416(10) . ?
C4A C41A 1.523(10) . ?
C41A C44A 1.464(18) . ?
C41A C42A 1.466(13) . ?
C41A C43A 1.567(16) . ?
C5A C6A 1.398(9) . ?
C6A C61A 1.468(9) . ?
C61A N6A 1.502(8) . ?
N6A C63A 1.466(10) . ?
N6A C62A 1.493(11) . ?
C63A C64X 1.478(10) . ?
C63A C64A 1.478(11) . ?
C64A C65A 1.510(11) . ?
C64X C65A 1.518(10) . ?
C65A C65C 1.499(15) . ?
O1C C1C 1.327(8) . ?
O1C Cu2 1.880(5) . ?
C1C C6C 1.399(9) . ?
C1C C2C 1.416(9) . ?
C2C C3C 1.396(9) . ?
C2C C21C 1.415(9) . ?
C21C N2C 1.305(8) . ?
N2C C22C 1.445(8) . ?
N2C Cu2 2.066(5) . ?
C22C C27C 1.371(9) . ?
C22C C23C 1.390(9) . ?
C23C C24C 1.373(9) . ?
C24C C25C 1.365(10) . ?
C25C C26C 1.354(10) . ?
C26C C27C 1.357(9) . ?
C3C C4C 1.376(9) . ?
C4C C5C 1.409(9) . ?
C4C C41C 1.521(10) . ?
C41C C42C 1.464(13) . ?
C41C C44C 1.498(12) . ?
C41C C43C 1.527(15) . ?
C5C C6C 1.386(9) . ?
C6C C61C 1.490(8) . ?
C61C N6C 1.514(8) . ?
N6C C62C 1.453(9) . ?
N6C C63C 1.486(8) . ?
C63C C64C 1.396(11) . ?
C64C C65C 1.564(13) . ?
Cu2 O1D 1.870(5) . ?
Cu2 N2D 2.063(5) . ?
Cu2 O2S 2.188(10) . ?
Cu2 O2S' 2.305(8) . ?
O1B C1B 1.305(7) . ?
C1B C6B 1.414(9) . ?
C1B C2B 1.433(9) . ?
C2B C3B 1.401(8) . ?
C2B C21B 1.416(8) . ?
C21B N2B 1.308(7) . ?
N2B C22B 1.425(8) . ?
C22B C23B 1.350(10) . ?
C22B C27B 1.416(10) . ?
C23B C24B 1.412(12) . ?
C24B C25B 1.340(15) . ?
C25B C26B 1.392(17) . ?
C26B C27B 1.368(13) . ?
C3B C4B 1.388(9) . ?
C4B C5B 1.374(10) . ?
C4B C41B 1.575(11) . ?
C41B C42' 1.492(14) . ?
C41B C42B 1.497(12) . ?
C41B C43B 1.527(12) . ?
C41B C43' 1.528(13) . ?
C41B C44' 1.542(14) . ?
C41B C44B 1.579(12) . ?
C5B C6B 1.382(9) . ?
C6B C61B 1.519(9) . ?
C61B N6B 1.499(9) . ?
N6B C62B 1.474(9) . ?
N6B C63B 1.487(10) . ?
C63B C64B 1.443(9) . ?
C64B C65B 1.489(9) . ?
C65B C65D 1.439(9) . ?
O1D C1D 1.308(7) . ?
C1D C2D 1.408(9) . ?
C1D C6D 1.416(8) . ?
C2D C3D 1.405(9) . ?
C2D C21D 1.442(8) . ?
C21D N2D 1.304(7) . ?
N2D C22D 1.425(7) . ?
C22D C27D 1.367(8) . ?
C22D C23D 1.369(9) . ?
C23D C24D 1.401(10) . ?
C24D C25D 1.341(11) . ?
C25D C26D 1.399(11) . ?
C26D C27D 1.350(10) . ?
C3D C4D 1.371(9) . ?
C4D C5D 1.394(9) . ?
C4D C41D 1.565(10) . ?
C41D C42D 1.511(11) . ?
C41D C43D 1.514(11) . ?
C41D C44D 1.529(11) . ?
C5D C6D 1.378(9) . ?
C6D C61D 1.508(9) . ?
C61D N6D 1.487(9) . ?
N6D C63D 1.508(10) . ?
N6D C62D 1.519(10) . ?
C63D C64D 1.454(15) . ?
C64D C65D 1.668(16) . ?
S1 O4S 1.416(10) . ?
S1 O2S' 1.420(8) . ?
S1 O1S 1.458(5) . ?
S1 O3S' 1.475(11) . ?
S1 O4S' 1.480(12) . ?
S1 O2S 1.481(10) . ?
S1 O3S 1.540(11) . ?
S2 O7S 1.387(9) . ?
S2 O5S 1.396(10) . ?
S2 O6S 1.408(11) . ?
S2 O8S 1.471(11) . ?
